data_1518707
loop_
_publ_author_name
'Norlund Christensen, A.'
'Fjellvag, H.'

_publ_section_title
;
 Neutron powder diffraction study of the dehydration of zeolite N
;
_journal_name_full 'Acta Chemica Scandinavica'
_journal_page_first 85
_journal_page_last 89
_journal_volume 53
_journal_year 1999
_chemical_formula_sum 'Al10 Cl2 H16 K12 O48 Si10'
_chemical_formula_weight 1874.93
_space_group_IT_number 23
_symmetry_cell_setting orthorhombic
_symmetry_Int_Tables_number 23
_symmetry_space_group_name_Hall 'I 2 2'
_symmetry_space_group_name_H-M 'I 2 2 2'
_cell_angle_alpha 90
_cell_angle_beta 90
_cell_angle_gamma 90
_cell_formula_units_Z 1
_cell_length_a 9.779(1)
_cell_length_b 9.743(1)
_cell_length_c 13.142(1)
_cell_volume 1252.1(2)
_diffrn_ambient_temperature 623
_diffrn_radiation_probe neutron
_diffrn_radiation_wavelength 1.5938
_exptl_crystal_density_diffrn 2.226
_pd_proc_ls_prof_R_factor 0.042
_pd_proc_ls_prof_wR_factor 0.057
_cod_data_source_file Acta-Chem-Scand-1999-53-85-89-2.cif
_cod_data_source_block zeolite-N-623K
_cod_depositor_comments
;
Rietveld refinement, software GSAS
No thermal parameter given, Biso arbitrarily set to 2.0
;
_cod_original_formula_sum 'H16 Al10 Cl2 K12 O48 Si10'
_cod_database_code 1518707

loop_
_symmetry_equiv_pos_site_id
_symmetry_equiv_pos_as_xyz
1 x,y,z
2 -x,-y,z
3 x,-y,-z
4 -x,y,-z
5 1/2+x,1/2+y,1/2+z
6 1/2-x,1/2-y,1/2+z
7 1/2+x,1/2-y,1/2-z
8 1/2-x,1/2+y,1/2-z

loop_
_atom_site_label
_atom_site_type_symbol
_atom_site_thermal_displace_type
_atom_site_fract_x
_atom_site_fract_y
_atom_site_fract_z
_atom_site_occupancy
_atom_site_U_iso_or_equiv
Si1 Si Uiso 0.00000 0.50000 0.00000 1.000 0.0253
Si2 Si Uiso 0.3910(10) 0.1630(10) 0.1920(10) 1.000 0.0253
Al1 Al Uiso 0.50000 0.00000 0.00000 1.000 0.0253
Al2 Al Uiso 0.3350(10) -0.1110(10) 0.3090(10) 1.000 0.0253
O1 O Uiso 0.3960(10) 0.1100(10) 0.0710(10) 1.000 0.0253
O2 O Uiso 0.4080(10) 0.8990(10) 0.4280(10) 1.000 0.0253
O3 O Uiso 0.3180(10) 0.0590(10) 0.2750(10) 1.000 0.0253
O4 O Uiso 0.5410(10) 0.2000(10) 0.2420(10) 1.000 0.0253
O5 O Uiso 0.3120(10) 0.3050(10) 0.1910(10) 1.000 0.0253
Cl2 Cl Uiso 0.50000 0.50000 0.50000 0.72(2) 0.0253
Cl1 Cl Uiso 0.00000 0.00000 0.50000 0.06(2) 0.0253
OW1 O Uiso 0.42400 0.34100 0.42500 0.09(2) 0.0253
K1 K Uiso 0.00000 0.00000 0.242(2) 0.92(3) 0.0253
K22 K Uiso 0.270(3) 0.282(3) 0.4350(10) 0.68(3) 0.0253
K21 K Uiso 0.21600 0.20600 0.43200 0.20(2) 0.0253
H2 H Uiso 0.46300 0.34600 0.42900 0.09(2) 0.0253
H1 H Uiso 0.45900 0.41900 0.51500 0.09(2) 0.0253

loop_
_geom_angle_atom_site_label_1
_geom_angle_atom_site_label_2
_geom_angle_atom_site_label_3
_geom_angle
_geom_angle_site_symmetry_1
_geom_angle_site_symmetry_3
_geom_angle_publ_flag
O2 Si1 O2 109.3(6) 5_444 6_564 yes
O2 Si1 O2 113.2(5) 5_444 7_465 yes
O2 Si1 O2 106.0(5) 5_444 8_545 yes
O2 Si1 O2 106.0(5) 6_564 7_465 yes
O2 Si1 O2 113.2(5) 6_564 8_545 yes
O2 Si1 O2 109.3(6) 7_465 8_545 yes
O1 Si2 O3 116.8(8) . . yes
O1 Si2 O4 114.9(8) . . yes
O1 Si2 O5 106.0(9) . . yes
O3 Si2 O4 104.8(9) . . yes
O3 Si2 O5 109.3(8) . . yes
O4 Si2 O5 104.3(8) . . yes
O1 Al1 O1 115.5(6) . 2_655 yes
O1 Al1 O1 108.8(5) . 3_555 yes
O1 Al1 O1 104.3(5) . 4_655 yes
O1 Al1 O1 104.3(5) 2_655 3_555 yes
O1 Al1 O1 108.8(5) 2_655 4_655 yes
O1 Al1 O1 115.5(6) 3_555 4_655 yes
O2 Al2 O3 102.8(8) 1_545 . yes
O3 Al2 O4 114.7(8) . 2_655 yes
O3 Al2 O5 113.1(7) . 8_545 yes
O2 Al2 O4 101.5(7) 1_545 2_655 yes
O2 Al2 O5 112.9(9) 1_545 8_545 yes
O4 Al2 O5 111.2(8) 2_655 8_545 yes
Si2 O1 Al1 135.6(8) . . yes
Si1 O2 Al2 142.0(8) 5_555 1_565 yes
Si2 O3 Al2 136.0(9) . . yes
Si2 O4 Al2 135.8(8) . 2_655 yes
Si2 O5 Al2 148.8(8) . 8_555 yes

loop_
_geom_bond_atom_site_label_1
_geom_bond_atom_site_label_2
_geom_bond_distance
_geom_bond_site_symmetry_2
_geom_bond_publ_flag
Si1 O2 1.635(11) 5_444 yes
Si1 O2 1.635(11) 6_564 yes
Si1 O2 1.635(11) 7_465 yes
Si1 O2 1.635(11) 8_545 yes
Si2 O1 1.673(18) . yes
Si2 O3 1.651(16) . yes
Si2 O4 1.647(15) . yes
Si2 O5 1.585(14) . yes
Al1 O1 1.747(11) . yes
Al1 O1 1.747(11) 2_655 yes
Al1 O1 1.747(11) 3_555 yes
Al1 O1 1.747(11) 4_655 yes
Al2 O3 1.724(14) . yes
Al2 O2 1.722(18) 1_545 yes
Al2 O4 1.731(15) 2_655 yes
Al2 O5 1.654(14) 8_545 yes
OW1 H2 0.3900 . no

loop_
_geom_torsion_atom_site_label_1
_geom_torsion_atom_site_label_2
_geom_torsion_atom_site_label_3
_geom_torsion_atom_site_label_4
_geom_torsion
_geom_torsion_site_symmetry_1
_geom_torsion_site_symmetry_3
_geom_torsion_site_symmetry_4
_geom_torsion_publ_flag
O3 Si2 O1 Al1 -81.3(12) . . . no
O4 Si2 O1 Al1 42.1(13) . . . no
O5 Si2 O1 Al1 156.6(8) . . . no
O1 Si2 O3 Al2 52.5(15) . . . no
O4 Si2 O3 Al2 -76.0(14) . . . no
O5 Si2 O3 Al2 172.8(11) . . . no
O1 Si2 O4 Al2 -90.6(15) . . 2_655 no
O3 Si2 O4 Al2 39.0(16) . . 2_655 no
O5 Si2 O4 Al2 153.8(12) . . 2_655 no
O1 Si2 O5 Al2 83(2) . . 8_555 no
O3 Si2 O5 Al2 -43(2) . . 8_555 no
O4 Si2 O5 Al2 -155.0(19) . . 8_555 no
O1 Al1 O1 Si2 15.9(11) 2_655 . . no
O1 Al1 O1 Si2 132.7(10) 3_555 . . no
O1 Al1 O1 Si2 -103.5(10) 4_655 . . no
O2 Al2 O3 Si2 109.6(13) 1_545 . . no
O4 Al2 O3 Si2 0.3(17) 2_655 . . no
O5 Al2 O3 Si2 -128.5(12) 8_545 . . no
O3 Al2 O4 Si2 33.8(17) . 2_655 2_655 no
O3 Al2 O5 Si2 162.7(18) . 8_545 8_545 no
